data_1564074
loop_
_publ_author_name
'Alm\'a\<si, Miroslav'
'Walko, Martin'
'Bor\<z\'ikov\'a, Jana'
'Gyepes, R\'obert'

_publ_section_title
;
 A novel approach to achieve molecular switching in solid-state driving by
 thermal treatment: A photochromic zinc-coordination polymer
;
_journal_name_full 'Inorganica Chimica Acta'
_journal_page_first 119879
_journal_paper_doi 10.1016/j.ica.2020.119879
_journal_volume 512
_journal_year 2020
_chemical_formula_moiety 'C17 H20 O7 S2 Zn, H2 O'
_chemical_formula_sum 'C17 H22 O8 S2 Zn'
_chemical_formula_weight 483.83
_space_group_crystal_system monoclinic
_space_group_IT_number 14
_space_group_name_Hall '-P 2ybc'
_space_group_name_H-M_alt 'P 1 21/c 1'
_atom_sites_solution_hydrogens mixed
_cell_angle_alpha 90
_cell_angle_beta 99.726(3)
_cell_angle_gamma 90
_cell_formula_units_Z 4
_cell_length_a 20.333(3)
_cell_length_b 10.3696(14)
_cell_length_c 9.3867(11)
_cell_measurement_reflns_used 1159
_cell_measurement_temperature 150(2)
_cell_measurement_theta_max 22.97
_cell_measurement_theta_min 2.83
_cell_volume 1950.7(5)
_computing_cell_refinement 'Bruker SAINT'
_computing_data_collection 'Bruker APEX2'
_computing_data_reduction 'Bruker SAINT'
_computing_structure_refinement 'SHELXL-2018/1 (Sheldrick, 2018)'
_computing_structure_solution 'SHELXS-97 (Sheldrick, 2008)'
_diffrn_ambient_temperature 150(2)
_diffrn_measured_fraction_theta_full 0.998
_diffrn_measured_fraction_theta_max 0.995
_diffrn_measurement_device_type 'Bruker APEX-II CCD'
_diffrn_measurement_method '\f and \w scans'
_diffrn_radiation_monochromator graphite
_diffrn_radiation_type MoK\a
_diffrn_radiation_wavelength 0.71073
_diffrn_reflns_av_R_equivalents 0.1044
_diffrn_reflns_av_unetI/netI 0.1256
_diffrn_reflns_Laue_measured_fraction_full 0.998
_diffrn_reflns_Laue_measured_fraction_max 0.995
_diffrn_reflns_limit_h_max 25
_diffrn_reflns_limit_h_min -24
_diffrn_reflns_limit_k_max 12
_diffrn_reflns_limit_k_min -12
_diffrn_reflns_limit_l_max 11
_diffrn_reflns_limit_l_min -11
_diffrn_reflns_number 14460
_diffrn_reflns_point_group_measured_fraction_full 0.998
_diffrn_reflns_point_group_measured_fraction_max 0.995
_diffrn_reflns_theta_full 25.242
_diffrn_reflns_theta_max 26.027
_diffrn_reflns_theta_min 2.032
_exptl_absorpt_coefficient_mu 1.516
_exptl_absorpt_correction_T_max 0.9872
_exptl_absorpt_correction_T_min 0.8178
_exptl_absorpt_correction_type numerical
_exptl_absorpt_process_details
;
'SADABS-2008/1 - Bruker AXS area detector scaling and absorption correction'
;
_exptl_crystal_colour colourless
_exptl_crystal_density_diffrn 1.647
_exptl_crystal_description plate
_exptl_crystal_F_000 1000
_exptl_crystal_size_max 0.290
_exptl_crystal_size_mid 0.140
_exptl_crystal_size_min 0.050
_refine_diff_density_max 0.694
_refine_diff_density_min -0.534
_refine_diff_density_rms 0.122
_refine_ls_extinction_coef .
_refine_ls_extinction_method none
_refine_ls_goodness_of_fit_ref 0.993
_refine_ls_hydrogen_treatment mixed
_refine_ls_matrix_type full
_refine_ls_number_parameters 275
_refine_ls_number_reflns 3819
_refine_ls_number_restraints 8
_refine_ls_restrained_S_all 0.992
_refine_ls_R_factor_all 0.1174
_refine_ls_R_factor_gt 0.0532
_refine_ls_shift/su_max 0.002
_refine_ls_shift/su_mean 0.000
_refine_ls_structure_factor_coef Fsqd
_refine_ls_weighting_details 'w=1/[\s^2^(Fo^2^)+(0.0378P)^2^] where P=(Fo^2^+2Fc^2^)/3'
_refine_ls_weighting_scheme calc
_refine_ls_wR_factor_gt 0.0876
_refine_ls_wR_factor_ref 0.1041
_reflns_Friedel_coverage 0.000
_reflns_Friedel_fraction_full .
_reflns_Friedel_fraction_max .
_reflns_number_gt 2330
_reflns_number_total 3819
_reflns_threshold_expression 'I > 2\s(I)'
_cod_data_source_file ICA-2020-512-119879.cif
_cod_data_source_block znha2_13
_cod_original_cell_volume 1950.7(4)
_cod_original_sg_symbol_H-M 'P 21/c'
_cod_database_code 1564074
_shelx_space_group_comment
;
The symmetry employed for this shelxl refinement is uniquely defined
by the following loop, which should always be used as a source of
symmetry information in preference to the above space-group names.
They are only intended as comments.
;
_shelx_estimated_absorpt_t_min 0.668
_shelx_estimated_absorpt_t_max 0.928

loop_
_space_group_symop_operation_xyz
'x, y, z'
'-x, y+1/2, -z+1/2'
'-x, -y, -z'
'x, -y-1/2, z-1/2'

loop_
_atom_site_label
_atom_site_type_symbol
_atom_site_fract_x
_atom_site_fract_y
_atom_site_fract_z
_atom_site_U_iso_or_equiv
_atom_site_adp_type
_atom_site_occupancy
_atom_site_site_symmetry_order
_atom_site_calc_flag
_atom_site_refinement_flags_posn
_atom_site_refinement_flags_adp
_atom_site_refinement_flags_occupancy
_atom_site_disorder_assembly
_atom_site_disorder_group
Zn1 Zn 0.41010(3) 0.31424(6) 0.47784(5) 0.01142(16) Uani 1 1 d . . . . .
S1 S 0.19719(7) 0.43208(13) 0.58659(12) 0.0153(3) Uani 1 1 d . . . . .
S2 S 0.28449(7) 0.73259(13) 1.14568(14) 0.0204(3) Uani 1 1 d . . . . .
O1 O 0.36160(17) 0.2288(3) 0.2869(3) 0.0197(9) Uani 1 1 d . . . . .
O1S O 0.5681(2) 0.4473(3) 0.1443(4) 0.0303(10) Uani 1 1 d D . . . .
H1SX H 0.532866 0.427608 0.088(4) 0.036 Uiso 1 1 d D U . . .
H1SY H 0.584902 0.376700 0.138(6) 0.036 Uiso 1 1 d D U . . .
O2 O 0.49606(18) 0.2883(3) 0.3893(3) 0.0164(8) Uani 1 1 d D . . . .
H2X H 0.491(2) 0.228(4) 0.328(4) 0.020 Uiso 1 1 d D U . . .
H2Y H 0.5303(17) 0.292(5) 0.448(4) 0.020 Uiso 1 1 d D U . . .
O3 O 0.47340(18) 0.3991(4) 0.6600(3) 0.0163(8) Uani 1 1 d D . . . .
H3X H 0.457(2) 0.450(4) 0.711(4) 0.020 Uiso 1 1 d D U . . .
H3Y H 0.5068(18) 0.427(5) 0.632(5) 0.020 Uiso 1 1 d D U . . .
O4 O 0.32842(16) 0.3453(3) 0.5628(3) 0.0131(8) Uani 1 1 d . . . . .
O5 O 0.40386(16) 0.4936(3) 1.3723(3) 0.0183(8) Uani 1 1 d . . . . .
O6 O 0.39553(17) 0.7053(3) 1.4026(3) 0.0217(9) Uani 1 1 d . . . . .
O7 O 0.4299(2) 0.1258(3) 0.5808(3) 0.0181(9) Uani 1 1 d D . . . .
H7X H 0.414(2) 0.120(5) 0.655(4) 0.022 Uiso 1 1 d D U . . .
H7Y H 0.422(3) 0.080(4) 0.518(4) 0.022 Uiso 1 1 d D U . . .
C1 C 0.3201(2) 0.3245(5) 0.6923(5) 0.0112(11) Uani 1 1 d . . . . .
C2 C 0.2546(2) 0.3651(5) 0.7245(5) 0.0110(11) Uani 1 1 d . . . . .
C3 C 0.1387(2) 0.4493(5) 0.6975(4) 0.0125(11) Uani 1 1 d . . . . .
C4 C 0.0727(2) 0.5131(5) 0.6410(5) 0.0215(13) Uani 1 1 d . . . . .
H4A H 0.036366 0.460712 0.666714 0.032 Uiso 1 1 calc R U . . .
H4B H 0.067296 0.520951 0.535633 0.032 Uiso 1 1 calc R U . . .
H4C H 0.071715 0.599041 0.684000 0.032 Uiso 1 1 calc R U . . .
C5 C 0.1616(2) 0.4056(5) 0.8347(5) 0.0111(11) Uani 1 1 d . . . . .
C6 C 0.1233(2) 0.4051(5) 0.9560(5) 0.0129(11) Uani 1 1 d . . . . .
C7 C 0.0609(2) 0.3268(5) 0.9549(5) 0.0150(11) Uani 1 1 d . . . . .
H7A H 0.070083 0.233662 0.945753 0.018 Uiso 1 1 calc R U . . .
H7B H 0.025743 0.352963 0.873734 0.018 Uiso 1 1 calc R U . . .
C8 C 0.0394(3) 0.3560(5) 1.1012(5) 0.0194(13) Uani 1 1 d . . . . .
H8A H 0.029508 0.275134 1.149458 0.023 Uiso 1 1 calc R U . . .
H8B H -0.000958 0.411127 1.087465 0.023 Uiso 1 1 calc R U . . .
C9 C 0.0992(2) 0.4275(5) 1.1927(5) 0.0194(13) Uani 1 1 d . . . . .
H9A H 0.084241 0.506627 1.236713 0.023 Uiso 1 1 calc R U . . .
H9B H 0.122519 0.371095 1.270373 0.023 Uiso 1 1 calc R U . . .
C10 C 0.1441(2) 0.4600(5) 1.0847(5) 0.0125(11) Uani 1 1 d . . . . .
C11 C 0.2036(2) 0.5415(5) 1.1256(5) 0.0139(12) Uani 1 1 d . . . . .
C12 C 0.2591(2) 0.5078(5) 1.2326(5) 0.0129(11) Uani 1 1 d . . . . .
H12 H 0.262534 0.428156 1.283244 0.015 Uiso 1 1 calc R U . . .
C13 C 0.3071(2) 0.6012(5) 1.2554(5) 0.0131(11) Uani 1 1 d . . . . .
C14 C 0.2116(2) 0.6602(5) 1.0659(5) 0.0156(12) Uani 1 1 d . . . . .
C15 C 0.1669(3) 0.7254(5) 0.9435(5) 0.0246(14) Uani 1 1 d . . . . .
H15A H 0.180980 0.702449 0.851933 0.037 Uiso 1 1 calc R U . . .
H15B H 0.169773 0.819059 0.956917 0.037 Uiso 1 1 calc R U . . .
H15C H 0.120768 0.697231 0.941740 0.037 Uiso 1 1 calc R U . . .
C16 C 0.3725(3) 0.6001(5) 1.3522(5) 0.0160(12) Uani 1 1 d . . . . .
C17 C 0.2285(2) 0.3579(5) 0.8482(5) 0.0126(11) Uani 1 1 d . . . . .
H17 H 0.252399 0.324167 0.935943 0.015 Uiso 1 1 calc R U . . .

loop_
_atom_site_aniso_label
_atom_site_aniso_U_11
_atom_site_aniso_U_22
_atom_site_aniso_U_33
_atom_site_aniso_U_23
_atom_site_aniso_U_13
_atom_site_aniso_U_12
Zn1 0.0124(3) 0.0109(3) 0.0106(3) -0.0002(3) 0.0011(2) -0.0004(3)
S1 0.0142(7) 0.0212(8) 0.0107(6) 0.0024(6) 0.0022(5) 0.0047(6)
S2 0.0200(8) 0.0144(8) 0.0245(7) 0.0054(6) -0.0034(6) -0.0025(6)
O1 0.016(2) 0.029(2) 0.0130(17) -0.0101(16) -0.0019(15) -0.0052(17)
O1S 0.048(3) 0.018(2) 0.024(2) -0.0052(18) 0.0037(19) 0.004(2)
O2 0.013(2) 0.018(2) 0.0164(18) -0.0055(16) -0.0027(15) 0.0006(18)
O3 0.016(2) 0.018(2) 0.0159(18) -0.0017(15) 0.0039(16) -0.0027(17)
O4 0.014(2) 0.018(2) 0.0094(15) 0.0030(14) 0.0055(14) 0.0030(15)
O5 0.013(2) 0.011(2) 0.0290(19) 0.0069(16) -0.0003(16) 0.0020(16)
O6 0.017(2) 0.015(2) 0.030(2) -0.0011(17) -0.0062(16) -0.0028(17)
O7 0.033(2) 0.014(2) 0.0090(17) -0.0043(15) 0.0064(17) -0.0029(18)
C1 0.010(3) 0.008(3) 0.016(2) 0.001(2) 0.002(2) 0.000(2)
C2 0.011(3) 0.010(3) 0.011(2) -0.002(2) 0.000(2) 0.001(2)
C3 0.011(3) 0.017(3) 0.010(2) -0.002(2) 0.004(2) 0.001(2)
C4 0.013(3) 0.033(4) 0.018(3) 0.000(2) -0.001(2) 0.004(3)
C5 0.013(3) 0.009(3) 0.012(2) 0.000(2) 0.002(2) -0.005(2)
C6 0.009(3) 0.013(3) 0.016(2) 0.005(2) 0.001(2) 0.003(2)
C7 0.012(3) 0.019(3) 0.015(2) -0.004(2) 0.004(2) -0.002(2)
C8 0.022(3) 0.020(3) 0.017(3) -0.002(2) 0.006(2) -0.004(3)
C9 0.016(3) 0.028(3) 0.014(2) 0.000(2) 0.001(2) -0.006(3)
C10 0.013(3) 0.012(3) 0.014(2) 0.002(2) 0.007(2) 0.002(2)
C11 0.017(3) 0.014(3) 0.010(2) -0.005(2) 0.003(2) 0.003(2)
C12 0.014(3) 0.013(3) 0.012(2) -0.003(2) 0.003(2) 0.005(2)
C13 0.013(3) 0.012(3) 0.015(2) 0.001(2) 0.001(2) 0.003(2)
C14 0.014(3) 0.018(3) 0.012(2) 0.000(2) -0.003(2) 0.000(2)
C15 0.025(4) 0.016(3) 0.029(3) 0.002(2) -0.009(3) -0.001(3)
C16 0.018(3) 0.018(3) 0.014(2) 0.005(2) 0.008(2) -0.002(3)
C17 0.012(3) 0.012(3) 0.013(2) -0.001(2) 0.001(2) 0.002(2)

loop_
_atom_type_symbol
_atom_type_description
_atom_type_scat_dispersion_real
_atom_type_scat_dispersion_imag
_atom_type_scat_source
C C 0.0033 0.0016 'International Tables Vol C Tables 4.2.6.8 and 6.1.1.4'
H H 0.0000 0.0000 'International Tables Vol C Tables 4.2.6.8 and 6.1.1.4'
O O 0.0106 0.0060 'International Tables Vol C Tables 4.2.6.8 and 6.1.1.4'
S S 0.1246 0.1234 'International Tables Vol C Tables 4.2.6.8 and 6.1.1.4'
Zn Zn 0.2839 1.4301 'International Tables Vol C Tables 4.2.6.8 and 6.1.1.4'

loop_
_geom_angle_atom_site_label_1
_geom_angle_atom_site_label_2
_geom_angle_atom_site_label_3
_geom_angle
_geom_angle_site_symmetry_1
_geom_angle_site_symmetry_3
O4 Zn1 O2 178.12(14) . .
O4 Zn1 O1 96.18(13) . .
O2 Zn1 O1 84.78(13) . .
O4 Zn1 O5 93.32(13) . 1_554
O2 Zn1 O5 85.07(14) . 1_554
O1 Zn1 O5 89.35(13) . 1_554
O4 Zn1 O3 92.48(13) . .
O2 Zn1 O3 86.54(13) . .
O1 Zn1 O3 171.32(13) . .
O5 Zn1 O3 89.60(13) 1_554 .
O4 Zn1 O7 94.07(13) . .
O2 Zn1 O7 87.50(14) . .
O1 Zn1 O7 91.45(13) . .
O5 Zn1 O7 172.43(14) 1_554 .
O3 Zn1 O7 88.48(13) . .
C3 S1 C2 92.1(2) . .
C14 S2 C13 92.2(2) . .
C1 O1 Zn1 164.4(3) 4_565 .
H1SX O1S H1SY 93(2) . .
Zn1 O2 H2X 111(3) . .
Zn1 O2 H2Y 114(4) . .
H2X O2 H2Y 119(5) . .
Zn1 O3 H3X 118(4) . .
Zn1 O3 H3Y 108(3) . .
H3X O3 H3Y 114(5) . .
C1 O4 Zn1 127.7(3) . .
C16 O5 Zn1 145.7(3) . 1_556
Zn1 O7 H7X 112(3) . .
Zn1 O7 H7Y 103(4) . .
H7X O7 H7Y 124(5) . .
O1 C1 O4 124.9(4) 4_566 .
O1 C1 C2 120.4(4) 4_566 .
O4 C1 C2 114.7(4) . .
C17 C2 C1 131.1(4) . .
C17 C2 S1 110.3(4) . .
C1 C2 S1 118.6(3) . .
C5 C3 C4 128.1(4) . .
C5 C3 S1 112.0(4) . .
C4 C3 S1 119.9(3) . .
C3 C4 H4A 109.5 . .
C3 C4 H4B 109.5 . .
H4A C4 H4B 109.5 . .
C3 C4 H4C 109.5 . .
H4A C4 H4C 109.5 . .
H4B C4 H4C 109.5 . .
C3 C5 C17 111.4(4) . .
C3 C5 C6 125.6(4) . .
C17 C5 C6 123.0(4) . .
C10 C6 C5 124.4(5) . .
C10 C6 C7 111.9(4) . .
C5 C6 C7 123.2(4) . .
C6 C7 C8 104.7(4) . .
C6 C7 H7A 110.8 . .
C8 C7 H7A 110.8 . .
C6 C7 H7B 110.8 . .
C8 C7 H7B 110.8 . .
H7A C7 H7B 108.9 . .
C7 C8 C9 105.9(4) . .
C7 C8 H8A 110.6 . .
C9 C8 H8A 110.6 . .
C7 C8 H8B 110.6 . .
C9 C8 H8B 110.6 . .
H8A C8 H8B 108.7 . .
C10 C9 C8 103.9(4) . .
C10 C9 H9A 111.0 . .
C8 C9 H9A 111.0 . .
C10 C9 H9B 111.0 . .
C8 C9 H9B 111.0 . .
H9A C9 H9B 109.0 . .
C6 C10 C11 126.8(4) . .
C6 C10 C9 112.1(4) . .
C11 C10 C9 121.0(4) . .
C14 C11 C12 111.9(5) . .
C14 C11 C10 123.8(4) . .
C12 C11 C10 124.2(4) . .
C13 C12 C11 113.4(5) . .
C13 C12 H12 123.3 . .
C11 C12 H12 123.3 . .
C12 C13 C16 129.4(4) . .
C12 C13 S2 110.8(4) . .
C16 C13 S2 119.7(4) . .
C11 C14 C15 128.2(5) . .
C11 C14 S2 111.6(4) . .
C15 C14 S2 120.2(4) . .
C14 C15 H15A 109.5 . .
C14 C15 H15B 109.5 . .
H15A C15 H15B 109.5 . .
C14 C15 H15C 109.5 . .
H15A C15 H15C 109.5 . .
H15B C15 H15C 109.5 . .
O6 C16 O5 123.7(5) . .
O6 C16 C13 117.9(5) . .
O5 C16 C13 118.3(4) . .
C2 C17 C5 114.1(4) . .
C2 C17 H17 122.9 . .
C5 C17 H17 122.9 . .

loop_
_geom_bond_atom_site_label_1
_geom_bond_atom_site_label_2
_geom_bond_distance
_geom_bond_site_symmetry_2
Zn1 O4 1.986(3) .
Zn1 O2 2.076(4) .
Zn1 O1 2.091(3) .
Zn1 O5 2.101(3) 1_554
Zn1 O3 2.147(3) .
Zn1 O7 2.187(4) .
S1 C3 1.718(5) .
S1 C2 1.736(5) .
S2 C14 1.716(5) .
S2 C13 1.723(5) .
O1 C1 1.246(5) 4_565
O1S H1SX 0.84(2) .
O1S H1SY 0.814(8) .
O2 H2X 0.84(3) .
O2 H2Y 0.81(3) .
O3 H3X 0.82(3) .
O3 H3Y 0.82(3) .
O4 C1 1.274(5) .
O5 C16 1.274(6) .
O6 C16 1.248(6) .
O7 H7X 0.82(3) .
O7 H7Y 0.75(3) .
C1 C2 1.475(6) .
C2 C17 1.358(6) .
C3 C5 1.370(6) .
C3 C4 1.508(6) .
C4 H4A 0.9800 .
C4 H4B 0.9800 .
C4 H4C 0.9800 .
C5 C17 1.431(6) .
C5 C6 1.484(6) .
C6 C10 1.338(6) .
C6 C7 1.506(6) .
C7 C8 1.540(6) .
C7 H7A 0.9900 .
C7 H7B 0.9900 .
C8 C9 1.554(6) .
C8 H8A 0.9900 .
C8 H8B 0.9900 .
C9 C10 1.512(6) .
C9 H9A 0.9900 .
C9 H9B 0.9900 .
C10 C11 1.472(7) .
C11 C14 1.373(6) .
C11 C12 1.422(6) .
C12 C13 1.366(7) .
C12 H12 0.9500 .
C13 C16 1.478(7) .
C14 C15 1.500(6) .
C15 H15A 0.9800 .
C15 H15B 0.9800 .
C15 H15C 0.9800 .
C17 H17 0.9500 .

loop_
_geom_hbond_atom_site_label_D
_geom_hbond_atom_site_label_H
_geom_hbond_atom_site_label_A
_geom_hbond_distance_DH
_geom_hbond_distance_HA
_geom_hbond_distance_DA
_geom_hbond_angle_DHA
_geom_hbond_site_symmetry_A
_geom_hbond_publ_flag
O1S H1SX O7 0.84(2) 2.156(7) 2.874(6) 143(4) 4_565 yes
O1S H1SY O6 0.814(8) 1.874(13) 2.674(5) 167(2) 2_646 yes
O2 H2X O3 0.84(3) 2.04(3) 2.879(5) 172(5) 4_565 yes
O2 H2Y O6 0.81(3) 1.88(3) 2.688(5) 174(5) 3_667 yes
O3 H3X O1S 0.82(3) 1.87(3) 2.674(5) 169(5) 3_666 yes
O3 H3Y O5 0.82(3) 2.00(3) 2.795(5) 163(5) 3_667 yes
O3 H3Y O6 0.82(3) 2.48(4) 3.024(5) 125(4) 3_667 yes
O7 H7X O1 0.82(3) 2.36(4) 2.975(5) 133(4) 4_566 yes
O7 H7X O5 0.82(3) 2.39(3) 3.129(5) 150(5) 4_565 yes
O7 H7Y O1S 0.75(3) 2.09(3) 2.815(5) 162(5) 2_645 yes
C15 H15B S1 0.98 2.87 3.811(5) 162 4_576 yes
C17 H17 O4 0.95 2.50 3.353(6) 149 4_566 yes

loop_
_geom_torsion_atom_site_label_1
_geom_torsion_atom_site_label_2
_geom_torsion_atom_site_label_3
_geom_torsion_atom_site_label_4
_geom_torsion
_geom_torsion_site_symmetry_1
_geom_torsion_site_symmetry_2
_geom_torsion_site_symmetry_3
_geom_torsion_site_symmetry_4
Zn1 O4 C1 O1 -5.5(7) . . . 4_566
Zn1 O4 C1 C2 176.5(3) . . . .
O1 C1 C2 C17 1.6(8) 4_566 . . .
O4 C1 C2 C17 179.7(5) . . . .
O1 C1 C2 S1 -177.0(4) 4_566 . . .
O4 C1 C2 S1 1.0(6) . . . .
C3 S1 C2 C17 -0.1(4) . . . .
C3 S1 C2 C1 178.9(4) . . . .
C2 S1 C3 C5 -0.1(4) . . . .
C2 S1 C3 C4 176.9(4) . . . .
C4 C3 C5 C17 -176.4(5) . . . .
S1 C3 C5 C17 0.3(5) . . . .
C4 C3 C5 C6 4.1(8) . . . .
S1 C3 C5 C6 -179.2(4) . . . .
C3 C5 C6 C10 -125.0(6) . . . .
C17 C5 C6 C10 55.6(7) . . . .
C3 C5 C6 C7 63.9(7) . . . .
C17 C5 C6 C7 -115.6(5) . . . .
C10 C6 C7 C8 7.5(6) . . . .
C5 C6 C7 C8 179.7(4) . . . .
C6 C7 C8 C9 -11.8(5) . . . .
C7 C8 C9 C10 11.8(5) . . . .
C5 C6 C10 C11 7.1(8) . . . .
C7 C6 C10 C11 179.1(5) . . . .
C5 C6 C10 C9 -171.8(4) . . . .
C7 C6 C10 C9 0.2(6) . . . .
C8 C9 C10 C6 -7.8(6) . . . .
C8 C9 C10 C11 173.2(4) . . . .
C6 C10 C11 C14 65.1(7) . . . .
C9 C10 C11 C14 -116.1(5) . . . .
C6 C10 C11 C12 -115.8(6) . . . .
C9 C10 C11 C12 63.0(7) . . . .
C14 C11 C12 C13 1.6(6) . . . .
C10 C11 C12 C13 -177.5(4) . . . .
C11 C12 C13 C16 -177.3(5) . . . .
C11 C12 C13 S2 0.2(5) . . . .
C14 S2 C13 C12 -1.5(4) . . . .
C14 S2 C13 C16 176.3(4) . . . .
C12 C11 C14 C15 175.3(5) . . . .
C10 C11 C14 C15 -5.5(8) . . . .
C12 C11 C14 S2 -2.7(5) . . . .
C10 C11 C14 S2 176.5(4) . . . .
C13 S2 C14 C11 2.4(4) . . . .
C13 S2 C14 C15 -175.8(4) . . . .
Zn1 O5 C16 O6 108.4(6) 1_556 . . .
Zn1 O5 C16 C13 -76.2(7) 1_556 . . .
C12 C13 C16 O6 -150.6(5) . . . .
S2 C13 C16 O6 32.1(6) . . . .
C12 C13 C16 O5 33.7(7) . . . .
S2 C13 C16 O5 -143.6(4) . . . .
C1 C2 C17 C5 -178.5(5) . . . .
S1 C2 C17 C5 0.2(5) . . . .
C3 C5 C17 C2 -0.3(6) . . . .
C6 C5 C17 C2 179.2(4) . . . .
